data_8105019
loop_
_publ_author_name
'Jiang, Jin-Ke'
'Yang, Ying-Wen'
'Jiang, Hui'

_publ_section_title
;
 Crystal structure of
 biaqua(2,2&#x2032;-bipyridine-4,4&#x2032;-dicarboxylato-\k2N,N&#x2032;)(pyridine-2,6-dicarboxylato-\k3O,N,O&#x2032;)nickel(II)
 hydrate, C19H15N3NiO10
;
_journal_issue 1
_journal_name_full 'Zeitschrift f\"ur Kristallographie - New Crystal Structures'
_journal_page_first 67
_journal_page_last 68
_journal_paper_doi 10.1515/ncrs-2019-0490
_journal_volume 235
_journal_year 2019
_chemical_formula_moiety 'C19 H13 N3 Ni O9, H2 O'
_chemical_formula_sum 'C19 H15 N3 Ni O10'
_chemical_formula_weight 504.03
_space_group_crystal_system monoclinic
_space_group_IT_number 14
_space_group_name_Hall '-P 2ybc'
_space_group_name_H-M_alt 'P 1 21/c 1'
_atom_sites_solution_hydrogens mixed
_cell_angle_alpha 90
_cell_angle_beta 96.786(9)
_cell_angle_gamma 90
_cell_formula_units_Z 4
_cell_length_a 12.7175(10)
_cell_length_b 10.6780(10)
_cell_length_c 15.0802(16)
_cell_measurement_reflns_used 7122
_cell_measurement_temperature 293(2)
_cell_measurement_theta_max 29.5250
_cell_measurement_theta_min 5.2230
_cell_volume 2033.5(3)
_computing_cell_refinement 'CrysAlisPro 1.171.39.7e (Rigaku OD, 2015)'
_computing_data_collection 'CrysAlisPro 1.171.39.7e (Rigaku OD, 2015)'
_computing_data_reduction 'CrysAlisPro 1.171.39.7e (Rigaku OD, 2015)'
_computing_molecular_graphics DIAMOND
_computing_publication_material publCIF
_computing_structure_refinement 'SHELXL-2017/1 (Sheldrick, 2017)'
_computing_structure_solution 'SHELXT 2014/5 (Sheldrick, 2014)'
_diffrn_ambient_temperature 293(2)
_diffrn_measured_fraction_theta_full 0.991
_diffrn_measured_fraction_theta_max 0.900
_diffrn_measurement_device 'four-circle diffractometer'
_diffrn_measurement_device_type 'XtaLAB Pro: Kappa dual offset/far'
_diffrn_measurement_method '\w scans'
_diffrn_radiation_type MoK\a
_diffrn_radiation_wavelength 0.71073
_diffrn_reflns_av_R_equivalents 0.0287
_diffrn_reflns_av_unetI/netI 0.0231
_diffrn_reflns_Laue_measured_fraction_full 0.991
_diffrn_reflns_Laue_measured_fraction_max 0.900
_diffrn_reflns_limit_h_max 17
_diffrn_reflns_limit_h_min -17
_diffrn_reflns_limit_k_max 14
_diffrn_reflns_limit_k_min -14
_diffrn_reflns_limit_l_max 20
_diffrn_reflns_limit_l_min -20
_diffrn_reflns_number 22810
_diffrn_reflns_point_group_measured_fraction_full 0.991
_diffrn_reflns_point_group_measured_fraction_max 0.900
_diffrn_reflns_theta_full 25.000
_diffrn_reflns_theta_max 29.864
_diffrn_reflns_theta_min 5.082
_diffrn_source 'fine-focus sealed X-ray tube'
_diffrn_source_type 'Enhance (Mo) X-ray Source'
_exptl_absorpt_coefficient_mu 1.019
_exptl_absorpt_correction_T_max 1.00000
_exptl_absorpt_correction_T_min 0.80849
_exptl_absorpt_correction_type multi-scan
_exptl_absorpt_process_details
;
CrysAlisPro 1.171.39.7e (Rigaku Oxford Diffraction, 2015)
Empirical absorption correction using spherical harmonics,
 implemented in SCALE3 ABSPACK scaling algorithm.
;
_exptl_crystal_colour green
_exptl_crystal_density_diffrn 1.646
_exptl_crystal_description block
_exptl_crystal_F_000 1032
_exptl_crystal_size_max 0.240
_exptl_crystal_size_mid 0.220
_exptl_crystal_size_min 0.200
_refine_diff_density_max 0.877
_refine_diff_density_min -0.280
_refine_diff_density_rms 0.059
_refine_ls_extinction_coef .
_refine_ls_extinction_method none
_refine_ls_goodness_of_fit_ref 1.063
_refine_ls_hydrogen_treatment constr
_refine_ls_matrix_type full
_refine_ls_number_parameters 302
_refine_ls_number_reflns 5266
_refine_ls_number_restraints 0
_refine_ls_restrained_S_all 1.063
_refine_ls_R_factor_all 0.0491
_refine_ls_R_factor_gt 0.0358
_refine_ls_shift/su_max 0.001
_refine_ls_shift/su_mean 0.000
_refine_ls_structure_factor_coef Fsqd
_refine_ls_weighting_details 'w=1/[\s^2^(Fo^2^)+(0.0407P)^2^+1.3738P] where P=(Fo^2^+2Fc^2^)/3'
_refine_ls_weighting_scheme calc
_refine_ls_wR_factor_gt 0.0884
_refine_ls_wR_factor_ref 0.0960
_reflns_Friedel_coverage 0.000
_reflns_Friedel_fraction_full .
_reflns_Friedel_fraction_max .
_reflns_number_gt 4244
_reflns_number_total 5266
_reflns_threshold_expression 'I > 2\s(I)'
_cod_data_source_file suppl_ncrs-2019-0490_suppl.cif
_cod_data_source_block shelx
_cod_original_sg_symbol_H-M 'P 21/c'
_cod_database_code 8105019
_shelx_space_group_comment
;
The symmetry employed for this shelxl refinement is uniquely defined
by the following loop, which should always be used as a source of
symmetry information in preference to the above space-group names.
They are only intended as comments.
;
_shelx_estimated_absorpt_t_min 0.792
_shelx_estimated_absorpt_t_max 0.822

loop_
_space_group_symop_operation_xyz
'x, y, z'
'-x, y+1/2, -z+1/2'
'-x, -y, -z'
'x, -y-1/2, z-1/2'

loop_
_atom_site_label
_atom_site_type_symbol
_atom_site_fract_x
_atom_site_fract_y
_atom_site_fract_z
_atom_site_U_iso_or_equiv
_atom_site_adp_type
_atom_site_occupancy
_atom_site_site_symmetry_order
_atom_site_calc_flag
_atom_site_refinement_flags_posn
_atom_site_refinement_flags_adp
_atom_site_refinement_flags_occupancy
_atom_site_disorder_assembly
_atom_site_disorder_group
Ni1 Ni 0.84135(2) 0.36710(2) 0.69566(2) 0.02922(8) Uani 1 1 d . . . . .
C1 C 0.70667(17) 0.4616(2) 0.83749(16) 0.0438(5) Uani 1 1 d . . . . .
H1 H 0.769195 0.461094 0.876300 0.053 Uiso 1 1 calc R U . . .
C2 C 0.61472(18) 0.5023(3) 0.86990(17) 0.0467(5) Uani 1 1 d . . . . .
H2 H 0.615442 0.528650 0.928750 0.056 Uiso 1 1 calc R U . . .
C3 C 0.52209(17) 0.5024(2) 0.81175(16) 0.0422(5) Uani 1 1 d . . . . .
C4 C 0.52411(16) 0.4613(2) 0.72554(16) 0.0419(5) Uani 1 1 d . . . . .
H4 H 0.462215 0.459850 0.685974 0.050 Uiso 1 1 calc R U . . .
C5 C 0.61879(15) 0.4222(2) 0.69800(15) 0.0353(4) Uani 1 1 d . . . . .
C6 C 0.62660(15) 0.3810(2) 0.60602(15) 0.0353(4) Uani 1 1 d . . . . .
C7 C 0.53850(17) 0.3548(2) 0.54547(16) 0.0424(5) Uani 1 1 d . . . . .
H5 H 0.470943 0.359442 0.563060 0.051 Uiso 1 1 calc R U . . .
C8 C 0.55168(19) 0.3218(2) 0.45917(16) 0.0441(5) Uani 1 1 d . . . . .
C9 C 0.6533(2) 0.3186(2) 0.43498(16) 0.0466(5) Uani 1 1 d . . . . .
H7 H 0.664433 0.301315 0.376353 0.056 Uiso 1 1 calc R U . . .
C10 C 0.73795(18) 0.3413(2) 0.49905(15) 0.0413(5) Uani 1 1 d . . . . .
H6 H 0.806100 0.335617 0.482823 0.050 Uiso 1 1 calc R U . . .
C11 C 0.41925(18) 0.5453(2) 0.84244(17) 0.0465(5) Uani 1 1 d . . . . .
C12 C 0.4585(2) 0.2899(2) 0.39212(18) 0.0520(6) Uani 1 1 d . . . . .
C13 C 1.03089(14) 0.39946(18) 0.61165(13) 0.0305(4) Uani 1 1 d . . . . .
C14 C 1.11847(17) 0.3659(2) 0.57033(17) 0.0422(5) Uani 1 1 d . . . . .
H9 H 1.166808 0.425989 0.556378 0.051 Uiso 1 1 calc R U . . .
C15 C 1.13241(19) 0.2408(2) 0.55026(18) 0.0493(6) Uani 1 1 d . . . . .
H10 H 1.189710 0.216489 0.521283 0.059 Uiso 1 1 calc R U . . .
C16 C 1.06112(17) 0.1522(2) 0.57333(17) 0.0409(5) Uani 1 1 d . . . . .
H11 H 1.069421 0.068036 0.559849 0.049 Uiso 1 1 calc R U . . .
C17 C 0.97737(14) 0.19152(18) 0.61682(14) 0.0309(4) Uani 1 1 d . . . . .
C18 C 1.00001(15) 0.53119(18) 0.63515(13) 0.0310(4) Uani 1 1 d . . . . .
C19 C 0.89373(14) 0.10798(18) 0.64980(15) 0.0324(4) Uani 1 1 d . . . . .
N1 N 0.72618(13) 0.37106(16) 0.58367(12) 0.0330(3) Uani 1 1 d . . . . .
N2 N 0.71014(12) 0.42301(17) 0.75361(12) 0.0347(4) Uani 1 1 d . . . . .
N3 N 0.96324(12) 0.31244(15) 0.63390(11) 0.0284(3) Uani 1 1 d . . . . .
O1 O 0.41016(17) 0.5689(3) 0.91797(14) 0.0781(7) Uani 1 1 d . . . . .
O2 O 0.34376(14) 0.5535(2) 0.77592(13) 0.0650(6) Uani 1 1 d . . . . .
H3 H 0.291102 0.584812 0.793466 0.097 Uiso 1 1 calc R U . . .
O3 O 0.36887(16) 0.2950(3) 0.42567(15) 0.0709(6) Uani 1 1 d . . . . .
H8 H 0.320167 0.280056 0.386456 0.106 Uiso 1 1 calc R U . . .
O4 O 0.46925(18) 0.2639(2) 0.31612(14) 0.0711(6) Uani 1 1 d . . . . .
O5 O 1.05591(13) 0.61827(14) 0.61420(11) 0.0425(4) Uani 1 1 d . . . . .
O6 O 0.91722(11) 0.54046(13) 0.67501(10) 0.0362(3) Uani 1 1 d . . . . .
O7 O 0.82414(10) 0.16576(13) 0.68847(10) 0.0357(3) Uani 1 1 d . . . . .
O8 O 0.89770(12) -0.00642(14) 0.63829(13) 0.0482(4) Uani 1 1 d . . . . .
O1W O 0.92419(11) 0.35060(13) 0.82186(10) 0.0365(3) Uani 1 1 d . . . . .
H1A H 0.940876 0.272703 0.833419 0.055 Uiso 1 1 d R U . . .
H1B H 0.985521 0.387594 0.824409 0.055 Uiso 1 1 d R U . . .
O2W O 0.79751(14) 0.75986(18) 0.68385(14) 0.0595(5) Uani 1 1 d . . . . .
H2A H 0.842230 0.700438 0.686287 0.089 Uiso 1 1 d R U . . .
H2B H 0.828800 0.828988 0.677110 0.089 Uiso 1 1 d R U . . .

loop_
_atom_site_aniso_label
_atom_site_aniso_U_11
_atom_site_aniso_U_22
_atom_site_aniso_U_33
_atom_site_aniso_U_23
_atom_site_aniso_U_13
_atom_site_aniso_U_12
Ni1 0.02152(12) 0.02470(13) 0.04275(15) 0.00003(10) 0.00923(9) 0.00188(9)
C1 0.0324(10) 0.0508(14) 0.0479(12) -0.0068(10) 0.0039(9) 0.0047(9)
C2 0.0413(11) 0.0544(14) 0.0458(12) -0.0079(11) 0.0112(10) 0.0086(10)
C3 0.0325(10) 0.0448(12) 0.0512(13) -0.0027(10) 0.0133(9) 0.0083(9)
C4 0.0269(9) 0.0518(13) 0.0478(12) -0.0010(10) 0.0073(8) 0.0092(9)
C5 0.0262(9) 0.0357(11) 0.0448(11) -0.0009(9) 0.0081(8) 0.0055(8)
C6 0.0282(9) 0.0333(10) 0.0451(11) 0.0003(8) 0.0077(8) 0.0061(7)
C7 0.0308(10) 0.0451(13) 0.0518(13) -0.0015(10) 0.0066(9) 0.0058(9)
C8 0.0441(12) 0.0376(11) 0.0493(13) -0.0013(10) 0.0000(10) 0.0054(9)
C9 0.0548(14) 0.0456(13) 0.0405(12) -0.0003(10) 0.0104(10) 0.0074(11)
C10 0.0405(11) 0.0404(12) 0.0452(12) 0.0014(9) 0.0143(9) 0.0050(9)
C11 0.0401(11) 0.0492(13) 0.0529(14) -0.0016(11) 0.0171(10) 0.0127(10)
C12 0.0560(15) 0.0423(13) 0.0561(15) -0.0055(11) -0.0003(12) 0.0060(11)
C13 0.0264(8) 0.0269(9) 0.0390(10) 0.0006(7) 0.0074(7) -0.0015(7)
C14 0.0352(10) 0.0362(11) 0.0590(14) 0.0049(10) 0.0213(10) -0.0019(8)
C15 0.0400(11) 0.0444(13) 0.0690(16) -0.0011(12) 0.0298(11) 0.0070(10)
C16 0.0366(10) 0.0294(10) 0.0591(14) -0.0058(9) 0.0155(10) 0.0048(8)
C17 0.0234(8) 0.0243(9) 0.0454(11) -0.0006(8) 0.0055(7) -0.0003(7)
C18 0.0316(9) 0.0255(9) 0.0363(10) 0.0003(7) 0.0054(8) -0.0020(7)
C19 0.0220(8) 0.0233(9) 0.0511(12) 0.0005(8) 0.0011(8) -0.0013(6)
N1 0.0293(8) 0.0290(8) 0.0419(9) 0.0009(7) 0.0092(7) 0.0047(6)
N2 0.0250(7) 0.0369(9) 0.0432(9) -0.0032(7) 0.0081(7) 0.0040(7)
N3 0.0225(7) 0.0225(7) 0.0411(9) -0.0009(6) 0.0069(6) 0.0001(6)
O1 0.0618(12) 0.120(2) 0.0548(12) -0.0083(12) 0.0186(10) 0.0370(13)
O2 0.0360(8) 0.0997(17) 0.0614(11) -0.0065(11) 0.0144(8) 0.0280(10)
O3 0.0469(10) 0.0948(17) 0.0686(13) -0.0168(12) -0.0038(9) -0.0036(11)
O4 0.0737(14) 0.0808(16) 0.0563(12) -0.0181(11) -0.0024(10) 0.0045(11)
O5 0.0488(9) 0.0262(7) 0.0552(9) -0.0021(6) 0.0173(7) -0.0091(6)
O6 0.0354(7) 0.0246(7) 0.0509(9) 0.0000(6) 0.0142(6) 0.0021(5)
O7 0.0250(6) 0.0275(7) 0.0560(9) 0.0014(6) 0.0105(6) -0.0037(5)
O8 0.0321(7) 0.0235(7) 0.0889(13) -0.0016(8) 0.0072(8) -0.0013(6)
O1W 0.0291(7) 0.0275(7) 0.0521(9) 0.0026(6) 0.0017(6) -0.0009(5)
O2W 0.0375(9) 0.0462(10) 0.0930(14) -0.0042(10) 0.0003(9) 0.0000(7)

loop_
_atom_type_symbol
_atom_type_description
_atom_type_scat_dispersion_real
_atom_type_scat_dispersion_imag
_atom_type_scat_source
C C 0.0033 0.0016 'International Tables Vol C Tables 4.2.6.8 and 6.1.1.4'
H H 0.0000 0.0000 'International Tables Vol C Tables 4.2.6.8 and 6.1.1.4'
N N 0.0061 0.0033 'International Tables Vol C Tables 4.2.6.8 and 6.1.1.4'
Ni Ni 0.3393 1.1124 'International Tables Vol C Tables 4.2.6.8 and 6.1.1.4'
O O 0.0106 0.0060 'International Tables Vol C Tables 4.2.6.8 and 6.1.1.4'

loop_
_geom_angle_atom_site_label_1
_geom_angle_atom_site_label_2
_geom_angle_atom_site_label_3
_geom_angle
_geom_angle_site_symmetry_1
_geom_angle_site_symmetry_3
N3 Ni1 N2 177.09(7) . .
N3 Ni1 O1W 93.75(6) . .
N2 Ni1 O1W 89.11(7) . .
N3 Ni1 N1 97.90(7) . .
N2 Ni1 N1 79.20(7) . .
O1W Ni1 N1 166.15(6) . .
N3 Ni1 O6 78.15(6) . .
N2 Ni1 O6 102.35(6) . .
O1W Ni1 O6 91.05(6) . .
N1 Ni1 O6 98.63(6) . .
N3 Ni1 O7 76.38(6) . .
N2 Ni1 O7 103.12(6) . .
O1W Ni1 O7 89.94(6) . .
N1 Ni1 O7 85.58(6) . .
O6 Ni1 O7 154.53(5) . .
N2 C1 C2 123.6(2) . .
C3 C2 C1 117.8(2) . .
C4 C3 C2 119.32(19) . .
C4 C3 C11 120.0(2) . .
C2 C3 C11 120.7(2) . .
C3 C4 C5 119.6(2) . .
N2 C5 C4 121.8(2) . .
N2 C5 C6 116.04(16) . .
C4 C5 C6 122.13(19) . .
N1 C6 C7 121.8(2) . .
N1 C6 C5 115.36(18) . .
C7 C6 C5 122.82(18) . .
C8 C7 C6 119.6(2) . .
C7 C8 C9 118.5(2) . .
C7 C8 C12 121.3(2) . .
C9 C8 C12 120.2(2) . .
C10 C9 C8 119.1(2) . .
N1 C10 C9 122.9(2) . .
O1 C11 O2 125.3(2) . .
O1 C11 C3 123.1(2) . .
O2 C11 C3 111.7(2) . .
O4 C12 O3 125.7(3) . .
O4 C12 C8 121.6(3) . .
O3 C12 C8 112.7(2) . .
N3 C13 C14 120.56(19) . .
N3 C13 C18 113.27(16) . .
C14 C13 C18 126.17(18) . .
C15 C14 C13 118.6(2) . .
C16 C15 C14 120.0(2) . .
C17 C16 C15 118.5(2) . .
N3 C17 C16 121.04(18) . .
N3 C17 C19 113.00(16) . .
C16 C17 C19 125.96(18) . .
O5 C18 O6 126.47(19) . .
O5 C18 C13 117.84(17) . .
O6 C18 C13 115.69(16) . .
O8 C19 O7 125.78(19) . .
O8 C19 C17 119.58(18) . .
O7 C19 C17 114.64(16) . .
C10 N1 C6 117.96(19) . .
C10 N1 Ni1 127.93(14) . .
C6 N1 Ni1 112.68(14) . .
C1 N2 C5 117.89(17) . .
C1 N2 Ni1 127.57(14) . .
C5 N2 Ni1 114.52(13) . .
C17 N3 C13 121.32(16) . .
C17 N3 Ni1 120.35(13) . .
C13 N3 Ni1 118.32(13) . .
C18 O6 Ni1 114.52(12) . .
C19 O7 Ni1 115.62(12) . .

loop_
_geom_bond_atom_site_label_1
_geom_bond_atom_site_label_2
_geom_bond_distance
_geom_bond_site_symmetry_2
Ni1 N3 1.9880(15) .
Ni1 N2 2.0614(16) .
Ni1 O1W 2.0710(15) .
Ni1 N1 2.1011(18) .
Ni1 O6 2.1274(14) .
Ni1 O7 2.1624(15) .
C1 N2 1.336(3) .
C1 C2 1.390(3) .
C2 C3 1.383(3) .
C3 C4 1.375(3) .
C3 C11 1.509(3) .
C4 C5 1.384(3) .
C5 N2 1.350(3) .
C5 C6 1.470(3) .
C6 N1 1.353(2) .
C6 C7 1.388(3) .
C7 C8 1.377(3) .
C8 C9 1.385(3) .
C8 C12 1.503(3) .
C9 C10 1.380(3) .
C10 N1 1.341(3) .
C11 O1 1.185(3) .
C11 O2 1.307(3) .
C12 O4 1.203(3) .
C12 O3 1.302(3) .
C13 N3 1.336(2) .
C13 C14 1.386(3) .
C13 C18 1.514(3) .
C14 C15 1.385(3) .
C15 C16 1.383(3) .
C16 C17 1.381(3) .
C17 N3 1.333(2) .
C17 C19 1.516(3) .
C18 O5 1.234(2) .
C18 O6 1.276(2) .
C19 O8 1.236(2) .
C19 O7 1.275(2) .

loop_
_geom_hbond_atom_site_label_D
_geom_hbond_atom_site_label_H
_geom_hbond_atom_site_label_A
_geom_hbond_distance_DH
_geom_hbond_distance_HA
_geom_hbond_distance_DA
_geom_hbond_angle_DHA
_geom_hbond_site_symmetry_A
_geom_hbond_publ_flag
C1 H1 O1W 0.93 2.52 3.044(3) 116.2 . yes
C2 H2 O1 0.93 2.59 3.339(3) 137.9 3_667 yes
C10 H6 O5 0.93 2.46 3.322(3) 153.5 3_766 yes
O2 H3 O7 0.82 1.75 2.561(2) 169.3 2_656 yes
O3 H8 O2W 0.82 1.78 2.593(3) 170.5 3_666 yes
O1W H1A O5 0.87 1.83 2.663(2) 160.2 2_746 yes
O1W H1B O8 0.87 1.90 2.739(2) 161.5 2_756 yes
O2W H2A O6 0.85 1.97 2.806(2) 166.0 . yes
O2W H2B O8 0.85 2.08 2.921(2) 170.5 1_565 yes
